data_1554985
loop_
_publ_author_name
'Lu, Mengsi'
'Allemann, Oliver'
'Xu, Jun'
'Linden, Anthony'
'Baldridge, Kim K.'
'Siegel, Jay S.'

_publ_section_title
;
 Peraryl-X-onium ions of nitrogen and oxygen
;
_journal_issue 15
_journal_name_full 'Organic Chemistry Frontiers'
_journal_page_first 2640
_journal_paper_doi 10.1039/C9QO00633H
_journal_volume 6
_journal_year 2019
_chemical_formula_moiety 'C H6 B11 Cl6, 2(C12 H8 N0.5)'
_chemical_formula_sum 'C25 H22 B11 Cl6 N'
_chemical_formula_weight 668.04
_space_group_crystal_system orthorhombic
_space_group_IT_number 60
_space_group_name_Hall '-P 2n 2ab'
_space_group_name_H-M_alt 'P b c n'
_atom_sites_solution_hydrogens geom
_audit_creation_date 2019-01-12
_audit_creation_method
;
Olex2 1.2
(compiled 2018.05.29 svn.r3508 for OlexSys, GUI svn.r5506)
;
_audit_update_record
;
2019-01-12 deposited with the CCDC.	2019-06-12 downloaded from the CCDC.
;
_cell_angle_alpha 90
_cell_angle_beta 90
_cell_angle_gamma 90
_cell_formula_units_Z 8
_cell_length_a 18.70332(19)
_cell_length_b 18.4574(3)
_cell_length_c 18.40020(17)
_cell_measurement_reflns_used 21201
_cell_measurement_temperature 160(2)
_cell_measurement_theta_max 30.3630
_cell_measurement_theta_min 2.4640
_cell_volume 6352.02(14)
_computing_cell_refinement 'CrysAlisPro, Version 1.171.36.28 (Agilent Technologies, 2013)'
_computing_data_collection 'CrysAlisPro, Version 1.171.36.28 (Agilent Technologies, 2013)'
_computing_data_reduction 'CrysAlisPro, Version 1.171.36.28 (Agilent Technologies, 2013)'
_computing_molecular_graphics 'Olex2 (Dolomanov et al., 2009)'
_computing_publication_material 'Olex2 (Dolomanov et al., 2009)'
_computing_structure_refinement 'ShelXL (Sheldrick, 2015)'
_computing_structure_solution 'SHELXS-2013 (Sheldrick, 2008)'
_diffrn_ambient_temperature 160.15
_diffrn_detector_area_resol_mean 10.3801
_diffrn_measured_fraction_theta_full 0.980
_diffrn_measured_fraction_theta_max 0.860
_diffrn_measurement_device_type 'Oxford Diffraction SuperNova, dual radiation diffractometer'
_diffrn_measurement_method '\w scans'
_diffrn_radiation_type MoK\a
_diffrn_radiation_wavelength 0.71073
_diffrn_reflns_av_R_equivalents 0.0209
_diffrn_reflns_av_unetI/netI 0.0190
_diffrn_reflns_Laue_measured_fraction_full 0.980
_diffrn_reflns_Laue_measured_fraction_max 0.860
_diffrn_reflns_limit_h_max 26
_diffrn_reflns_limit_h_min -26
_diffrn_reflns_limit_k_max 23
_diffrn_reflns_limit_k_min -22
_diffrn_reflns_limit_l_max 23
_diffrn_reflns_limit_l_min -26
_diffrn_reflns_number 39043
_diffrn_reflns_point_group_measured_fraction_full 0.980
_diffrn_reflns_point_group_measured_fraction_max 0.860
_diffrn_reflns_theta_full 25.242
_diffrn_reflns_theta_max 30.462
_diffrn_reflns_theta_min 2.207
_exptl_absorpt_coefficient_mu 0.562
_exptl_absorpt_correction_T_max 1.00000
_exptl_absorpt_correction_T_min 0.86616
_exptl_absorpt_correction_type multi-scan
_exptl_absorpt_process_details
;
Empirical absorption correction using spherical harmonics,
 implemented in SCALE3 ABSPACK scaling algorithm.
CrysAlisPro, Version 1.171.36.28 (Agilent Technologies, 2013)
;
_exptl_crystal_colour colourless
_exptl_crystal_colour_primary colourless
_exptl_crystal_density_diffrn 1.397
_exptl_crystal_description prism
_exptl_crystal_F_000 2688
_exptl_crystal_size_max 0.23
_exptl_crystal_size_mid 0.22
_exptl_crystal_size_min 0.21
_refine_diff_density_max 0.339
_refine_diff_density_min -0.439
_refine_diff_density_rms 0.048
_refine_ls_extinction_method none
_refine_ls_goodness_of_fit_ref 1.024
_refine_ls_hydrogen_treatment constr
_refine_ls_matrix_type full
_refine_ls_number_parameters 389
_refine_ls_number_reflns 8322
_refine_ls_number_restraints 0
_refine_ls_restrained_S_all 1.024
_refine_ls_R_factor_all 0.0396
_refine_ls_R_factor_gt 0.0307
_refine_ls_shift/su_max 0.001
_refine_ls_shift/su_mean 0.000
_refine_ls_structure_factor_coef Fsqd
_refine_ls_weighting_details 'w=1/[\s^2^(Fo^2^)+(0.0403P)^2^+2.4228P] where P=(Fo^2^+2Fc^2^)/3'
_refine_ls_weighting_scheme calc
_refine_ls_wR_factor_gt 0.0779
_refine_ls_wR_factor_ref 0.0833
_reflns_Friedel_coverage 0.000
_reflns_number_gt 7016
_reflns_number_total 8322
_reflns_threshold_expression 'I > 2\s(I)'
_cod_data_source_file c9qo00633h2.cif
_cod_data_source_block sg1303
_cod_original_cell_volume 6352.02(13)
_cod_database_code 1554985
_shelx_shelxl_version_number 2018/3
_shelx_space_group_comment
;
The symmetry employed for this shelxl refinement is uniquely defined
by the following loop, which should always be used as a source of
symmetry information in preference to the above space-group names.
They are only intended as comments.
;
_olex2_refinement_description
;
1. Fixed Uiso
 At 1.2 times of:
  All B(H) groups, All C(H) groups
2.a Aromatic/amide H refined with riding coordinates:
 C2(H2), C3(H3), C4(H4), C5(H5), C8(H8A), C9(H9A), C10(H10A), C11(H11A),
 C14(H14), C15(H15), C16(H16), C17(H17), C20(H20), C21(H21), C22(H22), C23(H23)
2.b Boron cage BH refined with riding coordinates:
 C25(H25), B7(H7), B8(H8), B9(H9), B10(H10), B11(H11)
;
_olex2_submission_special_instructions 'No special instructions were received'

loop_
_space_group_symop_operation_xyz
'x, y, z'
'-x+1/2, -y+1/2, z+1/2'
'x+1/2, -y+1/2, -z'
'-x, y, -z+1/2'
'-x, -y, -z'
'x-1/2, y-1/2, -z-1/2'
'-x-1/2, y-1/2, z'
'x, -y, z-1/2'

loop_
_atom_site_label
_atom_site_type_symbol
_atom_site_fract_x
_atom_site_fract_y
_atom_site_fract_z
_atom_site_U_iso_or_equiv
_atom_site_adp_type
_atom_site_occupancy
_atom_site_site_symmetry_order
_atom_site_calc_flag
_atom_site_refinement_flags_posn
_atom_site_refinement_flags_adp
_atom_site_refinement_flags_occupancy
Cl1 Cl 0.40187(2) 0.56075(2) 0.62318(2) 0.03805(10) Uani 1 1 d . . .
Cl2 Cl 0.43106(2) 0.53135(2) 0.42939(2) 0.03445(9) Uani 1 1 d . . .
Cl3 Cl 0.25745(2) 0.54464(2) 0.33634(2) 0.03198(9) Uani 1 1 d . . .
Cl4 Cl 0.11997(2) 0.58449(2) 0.47625(2) 0.03458(9) Uani 1 1 d . . .
Cl5 Cl 0.21058(2) 0.59405(2) 0.65281(2) 0.03551(9) Uani 1 1 d . . .
Cl6 Cl 0.26949(2) 0.46030(2) 0.51886(2) 0.02472(8) Uani 1 1 d . . .
N1 N 0.500000 0.77559(9) 0.750000 0.0226(3) Uani 1 2 d S T P
N2 N 0.500000 0.77807(8) 0.250000 0.0206(3) Uani 1 2 d S T P
C1 C 0.54463(7) 0.73152(8) 0.69924(7) 0.0246(3) Uani 1 1 d . . .
C2 C 0.58898(8) 0.67613(8) 0.71942(8) 0.0327(3) Uani 1 1 d . . .
H2 H 0.596022 0.663252 0.768891 0.039 Uiso 1 1 calc R . .
C3 C 0.62310(8) 0.63985(9) 0.66303(10) 0.0392(4) Uani 1 1 d . . .
H3 H 0.654032 0.600461 0.673826 0.047 Uiso 1 1 calc R . .
C4 C 0.61269(8) 0.66027(9) 0.59118(9) 0.0385(4) Uani 1 1 d . . .
H4 H 0.636790 0.634579 0.553743 0.046 Uiso 1 1 calc R . .
C5 C 0.56820(7) 0.71698(9) 0.57288(8) 0.0324(3) Uani 1 1 d . . .
H5 H 0.562071 0.730882 0.523565 0.039 Uiso 1 1 calc R . .
C6 C 0.53253(7) 0.75334(8) 0.62817(7) 0.0246(3) Uani 1 1 d . . .
C7 C 0.47909(7) 0.81089(8) 0.62874(7) 0.0254(3) Uani 1 1 d . . .
C8 C 0.44812(8) 0.85279(9) 0.57439(8) 0.0345(3) Uani 1 1 d . . .
H8A H 0.461786 0.846819 0.525027 0.041 Uiso 1 1 calc R . .
C9 C 0.39719(8) 0.90313(10) 0.59369(10) 0.0425(4) Uani 1 1 d . . .
H9A H 0.376241 0.932469 0.557003 0.051 Uiso 1 1 calc R . .
C10 C 0.37559(9) 0.91215(10) 0.66547(11) 0.0431(4) Uani 1 1 d . . .
H10A H 0.339490 0.946577 0.676724 0.052 Uiso 1 1 calc R . .
C11 C 0.40620(8) 0.87140(9) 0.72105(9) 0.0350(3) Uani 1 1 d . . .
H11A H 0.392691 0.877180 0.770484 0.042 Uiso 1 1 calc R . .
C12 C 0.45715(7) 0.82237(8) 0.69969(7) 0.0251(3) Uani 1 1 d . . .
C13 C 0.55744(7) 0.73418(7) 0.28510(7) 0.0225(3) Uani 1 1 d . . .
C14 C 0.54621(8) 0.67845(8) 0.33352(7) 0.0293(3) Uani 1 1 d . . .
H14 H 0.499703 0.665143 0.349407 0.035 Uiso 1 1 calc R . .
C15 C 0.60737(9) 0.64287(9) 0.35769(8) 0.0347(3) Uani 1 1 d . . .
H15 H 0.603051 0.603978 0.391218 0.042 Uiso 1 1 calc R . .
C16 C 0.67461(8) 0.66355(9) 0.33336(8) 0.0352(3) Uani 1 1 d . . .
H16 H 0.715405 0.637995 0.350356 0.042 Uiso 1 1 calc R . .
C17 C 0.68401(8) 0.72027(9) 0.28510(8) 0.0318(3) Uani 1 1 d . . .
H17 H 0.730462 0.734089 0.269465 0.038 Uiso 1 1 calc R . .
C18 C 0.62369(7) 0.75644(8) 0.26014(7) 0.0239(3) Uani 1 1 d . . .
C19 C 0.61294(7) 0.81447(8) 0.20697(7) 0.0231(3) Uani 1 1 d . . .
C20 C 0.65920(8) 0.85720(9) 0.16604(7) 0.0310(3) Uani 1 1 d . . .
H20 H 0.709529 0.851466 0.170021 0.037 Uiso 1 1 calc R . .
C21 C 0.63023(9) 0.90830(9) 0.11934(8) 0.0347(3) Uani 1 1 d . . .
H21 H 0.661374 0.938010 0.091501 0.042 Uiso 1 1 calc R . .
C22 C 0.55685(9) 0.91717(8) 0.11221(7) 0.0328(3) Uani 1 1 d . . .
H22 H 0.538757 0.952476 0.079446 0.039 Uiso 1 1 calc R . .
C23 C 0.50942(8) 0.87509(8) 0.15238(7) 0.0280(3) Uani 1 1 d . . .
H23 H 0.459047 0.880316 0.148350 0.034 Uiso 1 1 calc R . .
C24 C 0.54042(7) 0.82546(7) 0.19829(6) 0.0218(2) Uani 1 1 d . . .
C25 C 0.30792(8) 0.72643(8) 0.48111(7) 0.0290(3) Uani 1 1 d . . .
H25 H 0.315260 0.776341 0.474194 0.035 Uiso 1 1 calc R . .
B1 B 0.34755(8) 0.60464(9) 0.55651(8) 0.0243(3) Uani 1 1 d . . .
B2 B 0.36171(8) 0.58932(9) 0.46160(8) 0.0238(3) Uani 1 1 d . . .
B3 B 0.27704(8) 0.59587(8) 0.41675(7) 0.0224(3) Uani 1 1 d . . .
B4 B 0.21073(8) 0.61539(9) 0.48409(8) 0.0231(3) Uani 1 1 d . . .
B5 B 0.25429(8) 0.62076(9) 0.57028(8) 0.0237(3) Uani 1 1 d . . .
B6 B 0.28284(7) 0.55537(8) 0.50477(7) 0.0197(3) Uani 1 1 d . . .
B7 B 0.31487(9) 0.69431(9) 0.56760(8) 0.0273(3) Uani 1 1 d . . .
H7 H 0.327403 0.727697 0.616803 0.033 Uiso 1 1 calc R . .
B8 B 0.38057(8) 0.67510(9) 0.50052(9) 0.0290(3) Uani 1 1 d . . .
H8 H 0.436476 0.696213 0.505675 0.035 Uiso 1 1 calc R . .
B9 B 0.33755(9) 0.66921(9) 0.41520(8) 0.0287(3) Uani 1 1 d . . .
H9 H 0.365247 0.686349 0.364046 0.034 Uiso 1 1 calc R . .
B10 B 0.24510(9) 0.68544(9) 0.42837(8) 0.0277(3) Uani 1 1 d . . .
H10 H 0.211889 0.713204 0.386063 0.033 Uiso 1 1 calc R . .
B11 B 0.23072(8) 0.70078(9) 0.52267(8) 0.0267(3) Uani 1 1 d . . .
H11 H 0.187971 0.738493 0.542321 0.032 Uiso 1 1 calc R . .

loop_
_atom_site_aniso_label
_atom_site_aniso_U_11
_atom_site_aniso_U_22
_atom_site_aniso_U_33
_atom_site_aniso_U_23
_atom_site_aniso_U_13
_atom_site_aniso_U_12
Cl1 0.0443(2) 0.0356(2) 0.03425(17) -0.00491(15) -0.01786(15) 0.00993(16)
Cl2 0.02434(16) 0.0351(2) 0.04389(19) -0.00401(15) 0.00682(13) 0.00356(14)
Cl3 0.03956(19) 0.0336(2) 0.02282(14) -0.00331(13) -0.00435(12) 0.00011(15)
Cl4 0.01930(15) 0.0326(2) 0.0519(2) -0.00683(16) -0.00240(13) 0.00067(13)
Cl5 0.0493(2) 0.0288(2) 0.02842(16) -0.00102(13) 0.01426(14) 0.00070(16)
Cl6 0.02745(15) 0.01770(17) 0.02899(15) 0.00143(11) 0.00186(11) -0.00047(12)
N1 0.0245(7) 0.0197(8) 0.0235(7) 0.000 -0.0024(6) 0.000
N2 0.0222(7) 0.0189(8) 0.0207(6) 0.000 0.0024(5) 0.000
C1 0.0238(6) 0.0218(7) 0.0280(6) -0.0022(5) -0.0005(5) 0.0001(5)
C2 0.0334(7) 0.0254(8) 0.0394(7) 0.0036(6) -0.0036(6) 0.0038(6)
C3 0.0317(8) 0.0249(8) 0.0609(10) -0.0031(7) 0.0035(7) 0.0053(6)
C4 0.0332(8) 0.0336(9) 0.0488(9) -0.0142(7) 0.0117(7) -0.0039(7)
C5 0.0275(7) 0.0392(9) 0.0305(7) -0.0064(6) 0.0038(5) -0.0083(6)
C6 0.0224(6) 0.0250(7) 0.0264(6) 0.0002(5) -0.0012(5) -0.0043(5)
C7 0.0215(6) 0.0262(7) 0.0286(6) 0.0038(5) -0.0035(5) -0.0037(5)
C8 0.0282(7) 0.0403(9) 0.0352(7) 0.0142(6) -0.0072(6) -0.0068(6)
C9 0.0302(7) 0.0393(10) 0.0580(10) 0.0224(8) -0.0111(7) 0.0000(7)
C10 0.0294(7) 0.0317(9) 0.0681(11) 0.0104(8) -0.0023(7) 0.0087(7)
C11 0.0310(7) 0.0286(9) 0.0454(8) 0.0009(6) 0.0020(6) 0.0051(6)
C12 0.0236(6) 0.0209(7) 0.0310(6) 0.0036(5) -0.0039(5) 0.0010(5)
C13 0.0240(6) 0.0204(7) 0.0229(5) -0.0023(5) -0.0011(4) 0.0030(5)
C14 0.0323(7) 0.0243(8) 0.0314(6) 0.0033(5) 0.0000(5) -0.0001(6)
C15 0.0453(9) 0.0251(8) 0.0337(7) 0.0030(6) -0.0073(6) 0.0047(7)
C16 0.0362(8) 0.0335(9) 0.0357(7) -0.0037(6) -0.0094(6) 0.0114(7)
C17 0.0254(6) 0.0386(9) 0.0312(7) -0.0064(6) -0.0029(5) 0.0036(6)
C18 0.0248(6) 0.0248(7) 0.0222(5) -0.0058(5) 0.0004(5) 0.0001(5)
C19 0.0253(6) 0.0230(7) 0.0211(5) -0.0053(5) 0.0022(5) -0.0024(5)
C20 0.0274(7) 0.0364(9) 0.0291(6) -0.0039(6) 0.0049(5) -0.0086(6)
C21 0.0424(8) 0.0348(9) 0.0270(6) 0.0002(6) 0.0074(6) -0.0156(7)
C22 0.0458(8) 0.0277(8) 0.0250(6) 0.0044(5) 0.0017(6) -0.0057(6)
C23 0.0308(7) 0.0271(8) 0.0260(6) 0.0023(5) 0.0013(5) -0.0005(6)
C24 0.0260(6) 0.0193(7) 0.0203(5) -0.0015(5) 0.0052(4) -0.0031(5)
C25 0.0340(7) 0.0177(7) 0.0353(7) 0.0031(5) 0.0004(6) -0.0035(6)
B1 0.0245(7) 0.0228(8) 0.0257(6) -0.0012(5) -0.0046(5) 0.0003(6)
B2 0.0209(6) 0.0241(8) 0.0264(6) -0.0006(6) 0.0012(5) -0.0023(6)
B3 0.0240(7) 0.0219(8) 0.0214(6) 0.0011(5) -0.0011(5) 0.0003(6)
B4 0.0206(6) 0.0220(8) 0.0267(6) -0.0016(5) -0.0011(5) 0.0019(6)
B5 0.0270(7) 0.0211(8) 0.0231(6) -0.0012(5) 0.0016(5) 0.0003(6)
B6 0.0203(6) 0.0182(7) 0.0207(6) 0.0003(5) 0.0006(5) -0.0001(5)
B7 0.0306(8) 0.0216(8) 0.0295(7) -0.0018(6) -0.0027(6) -0.0014(6)
B8 0.0248(7) 0.0259(9) 0.0362(8) -0.0016(6) -0.0005(6) -0.0057(6)
B9 0.0324(8) 0.0241(8) 0.0295(7) 0.0036(6) 0.0042(6) -0.0034(6)
B10 0.0321(8) 0.0222(8) 0.0287(7) 0.0035(6) -0.0026(6) 0.0028(6)
B11 0.0279(7) 0.0208(8) 0.0312(7) -0.0012(6) -0.0003(6) 0.0021(6)

loop_
_atom_type_symbol
_atom_type_description
_atom_type_scat_dispersion_real
_atom_type_scat_dispersion_imag
_atom_type_scat_source
C C 0.0033 0.0016 'International Tables Vol C Tables 4.2.6.8 and 6.1.1.4'
H H 0.0000 0.0000 'International Tables Vol C Tables 4.2.6.8 and 6.1.1.4'
B B 0.0013 0.0007 'International Tables Vol C Tables 4.2.6.8 and 6.1.1.4'
Cl Cl 0.1484 0.1585 'International Tables Vol C Tables 4.2.6.8 and 6.1.1.4'
N N 0.0061 0.0033 'International Tables Vol C Tables 4.2.6.8 and 6.1.1.4'

loop_
_geom_angle_atom_site_label_1
_geom_angle_atom_site_label_2
_geom_angle_atom_site_label_3
_geom_angle
_geom_angle_site_symmetry_1
_geom_angle_site_symmetry_3
C1 N1 C1 114.01(15) . 4_656
C1 N1 C12 113.66(7) . 4_656
C1 N1 C12 103.09(7) 4_656 4_656
C1 N1 C12 103.09(7) . .
C1 N1 C12 113.66(7) 4_656 .
C12 N1 C12 109.62(15) 4_656 .
C13 N2 C13 114.25(14) . 4_655
C13 N2 C24 103.22(7) 4_655 4_655
C13 N2 C24 113.92(7) . 4_655
C13 N2 C24 103.21(7) . .
C13 N2 C24 113.92(7) 4_655 .
C24 N2 C24 108.51(14) . 4_655
C2 C1 N1 125.19(12) . .
C2 C1 C6 124.87(13) . .
C6 C1 N1 109.90(11) . .
C1 C2 H2 122.1 . .
C1 C2 C3 115.85(14) . .
C3 C2 H2 122.1 . .
C2 C3 H3 119.5 . .
C4 C3 C2 121.03(15) . .
C4 C3 H3 119.5 . .
C3 C4 H4 119.2 . .
C5 C4 C3 121.55(14) . .
C5 C4 H4 119.2 . .
C4 C5 H5 120.7 . .
C4 C5 C6 118.53(14) . .
C6 C5 H5 120.7 . .
C1 C6 C5 118.15(13) . .
C1 C6 C7 108.45(11) . .
C5 C6 C7 133.32(13) . .
C8 C7 C6 133.26(13) . .
C12 C7 C6 108.73(11) . .
C12 C7 C8 118.00(13) . .
C7 C8 H8A 120.7 . .
C9 C8 C7 118.55(15) . .
C9 C8 H8A 120.7 . .
C8 C9 H9A 119.1 . .
C8 C9 C10 121.76(14) . .
C10 C9 H9A 119.1 . .
C9 C10 H10A 119.6 . .
C9 C10 C11 120.88(15) . .
C11 C10 H10A 119.6 . .
C10 C11 H11A 122.2 . .
C12 C11 C10 115.56(15) . .
C12 C11 H11A 122.2 . .
C7 C12 N1 109.63(11) . .
C11 C12 N1 125.08(12) . .
C11 C12 C7 125.23(13) . .
C14 C13 N2 125.14(12) . .
C14 C13 C18 124.97(13) . .
C18 C13 N2 109.86(11) . .
C13 C14 H14 122.1 . .
C13 C14 C15 115.71(14) . .
C15 C14 H14 122.1 . .
C14 C15 H15 119.6 . .
C16 C15 C14 120.77(14) . .
C16 C15 H15 119.6 . .
C15 C16 H16 119.0 . .
C17 C16 C15 122.00(14) . .
C17 C16 H16 119.0 . .
C16 C17 H17 120.9 . .
C16 C17 C18 118.20(14) . .
C18 C17 H17 120.9 . .
C13 C18 C17 118.34(13) . .
C13 C18 C19 108.41(11) . .
C17 C18 C19 133.15(13) . .
C20 C19 C18 133.66(13) . .
C24 C19 C18 108.64(11) . .
C24 C19 C20 117.70(13) . .
C19 C20 H20 120.7 . .
C21 C20 C19 118.54(14) . .
C21 C20 H20 120.7 . .
C20 C21 H21 119.2 . .
C20 C21 C22 121.69(13) . .
C22 C21 H21 119.2 . .
C21 C22 H22 119.5 . .
C21 C22 C23 120.94(14) . .
C23 C22 H22 119.5 . .
C22 C23 H23 122.3 . .
C24 C23 C22 115.44(13) . .
C24 C23 H23 122.3 . .
C19 C24 N2 109.67(10) . .
C23 C24 N2 124.53(11) . .
C23 C24 C19 125.70(12) . .
B7 C25 H25 117.2 . .
B8 C25 H25 117.3 . .
B8 C25 B7 63.08(9) . .
B8 C25 B9 62.73(9) . .
B8 C25 B10 115.17(12) . .
B8 C25 B11 115.48(11) . .
B9 C25 H25 117.7 . .
B9 C25 B7 115.16(11) . .
B9 C25 B10 62.76(9) . .
B10 C25 H25 117.3 . .
B10 C25 B7 115.52(11) . .
B11 C25 H25 117.2 . .
B11 C25 B7 63.12(9) . .
B11 C25 B9 115.10(11) . .
B11 C25 B10 63.03(9) . .
Cl1 B1 B2 120.95(10) . .
Cl1 B1 B5 122.20(10) . .
Cl1 B1 B6 121.30(10) . .
B5 B1 B2 108.01(10) . .
B5 B1 B6 59.98(8) . .
B6 B1 B2 60.01(8) . .
B7 B1 Cl1 122.63(10) . .
B7 B1 B2 108.09(11) . .
B7 B1 B5 59.52(9) . .
B7 B1 B6 107.59(10) . .
B8 B1 Cl1 122.29(10) . .
B8 B1 B2 59.76(9) . .
B8 B1 B5 107.50(11) . .
B8 B1 B6 107.45(10) . .
B8 B1 B7 60.16(9) . .
Cl2 B2 B1 121.82(10) . .
Cl2 B2 B3 122.07(10) . .
Cl2 B2 B6 122.50(10) . .
B1 B2 B3 107.97(10) . .
B6 B2 B1 59.98(8) . .
B6 B2 B3 59.92(8) . .
B8 B2 Cl2 121.70(10) . .
B8 B2 B1 59.60(9) . .
B8 B2 B3 107.57(11) . .
B8 B2 B6 107.31(10) . .
B9 B2 Cl2 121.83(10) . .
B9 B2 B1 107.61(11) . .
B9 B2 B3 59.56(9) . .
B9 B2 B6 107.27(10) . .
B9 B2 B8 59.98(9) . .
B2 B3 Cl3 121.70(10) . .
B4 B3 Cl3 122.39(10) . .
B4 B3 B2 107.91(10) . .
B6 B3 Cl3 122.64(10) . .
B6 B3 B2 60.01(8) . .
B6 B3 B4 59.93(8) . .
B9 B3 Cl3 121.47(10) . .
B9 B3 B2 59.46(9) . .
B9 B3 B4 107.53(11) . .
B9 B3 B6 107.25(10) . .
B9 B3 B10 60.14(9) . .
B10 B3 Cl3 121.52(10) . .
B10 B3 B2 107.81(11) . .
B10 B3 B4 59.65(9) . .
B10 B3 B6 107.56(10) . .
B3 B4 Cl4 122.36(10) . .
B5 B4 Cl4 121.32(10) . .
B5 B4 B3 108.06(10) . .
B5 B4 B6 60.05(8) . .
B6 B4 Cl4 122.25(10) . .
B6 B4 B3 59.97(8) . .
B10 B4 Cl4 121.89(10) . .
B10 B4 B3 59.65(9) . .
B10 B4 B5 107.94(11) . .
B10 B4 B6 107.58(10) . .
B11 B4 Cl4 120.98(10) . .
B11 B4 B3 108.11(11) . .
B11 B4 B5 59.84(9) . .
B11 B4 B6 107.91(10) . .
B11 B4 B10 60.33(9) . .
B1 B5 Cl5 121.27(10) . .
B4 B5 Cl5 121.92(10) . .
B4 B5 B1 108.06(10) . .
B4 B5 B6 59.99(8) . .
B6 B5 Cl5 121.44(10) . .
B6 B5 B1 60.03(8) . .
B7 B5 Cl5 121.77(10) . .
B7 B5 B1 59.91(9) . .
B7 B5 B4 108.05(10) . .
B7 B5 B6 107.94(10) . .
B7 B5 B11 60.40(9) . .
B11 B5 Cl5 122.27(10) . .
B11 B5 B1 108.13(11) . .
B11 B5 B4 59.60(9) . .
B11 B5 B6 107.67(10) . .
B1 B6 Cl6 121.03(9) . .
B1 B6 B2 60.01(8) . .
B2 B6 Cl6 121.50(10) . .
B3 B6 Cl6 122.17(9) . .
B3 B6 B1 108.11(10) . .
B3 B6 B2 60.07(8) . .
B3 B6 B5 108.09(10) . .
B4 B6 Cl6 122.21(9) . .
B4 B6 B1 107.99(10) . .
B4 B6 B2 108.10(10) . .
B4 B6 B3 60.11(8) . .
B4 B6 B5 59.96(8) . .
B5 B6 Cl6 121.48(9) . .
B5 B6 B1 59.99(8) . .
B5 B6 B2 108.02(10) . .
C25 B7 B1 104.08(11) . .
C25 B7 B5 104.15(10) . .
C25 B7 H7 125.4 . .
C25 B7 B8 58.22(9) . .
C25 B7 B11 58.39(9) . .
B1 B7 H7 122.2 . .
B1 B7 B8 59.76(9) . .
B1 B7 B11 108.25(11) . .
B5 B7 B1 60.56(9) . .
B5 B7 H7 122.3 . .
B5 B7 B8 108.00(11) . .
B5 B7 B11 59.91(9) . .
B8 B7 H7 121.8 . .
B8 B7 B11 107.57(11) . .
B11 B7 H7 121.5 . .
C25 B8 B1 104.70(11) . .
C25 B8 B2 104.76(11) . .
C25 B8 B7 58.70(9) . .
C25 B8 H8 124.9 . .
C25 B8 B9 58.82(9) . .
B1 B8 B2 60.64(9) . .
B1 B8 B7 60.08(9) . .
B1 B8 H8 122.1 . .
B2 B8 B7 108.73(11) . .
B2 B8 H8 122.0 . .
B7 B8 H8 121.1 . .
B9 B8 B1 108.24(11) . .
B9 B8 B2 59.72(9) . .
B9 B8 B7 108.32(11) . .
B9 B8 H8 121.4 . .
C25 B9 B2 104.93(11) . .
C25 B9 B3 104.82(11) . .
C25 B9 B8 58.46(9) . .
C25 B9 H9 125.1 . .
C25 B9 B10 58.63(9) . .
B2 B9 B3 60.98(9) . .
B2 B9 B8 60.30(9) . .
B2 B9 H9 121.7 . .
B2 B9 B10 108.99(11) . .
B3 B9 B8 108.95(11) . .
B3 B9 H9 121.8 . .
B3 B9 B10 60.10(9) . .
B8 B9 H9 121.2 . .
B8 B9 B10 108.21(11) . .
B10 B9 H9 121.2 . .
C25 B10 B3 104.54(11) . .
C25 B10 B4 104.19(10) . .
C25 B10 B9 58.61(9) . .
C25 B10 H10 125.2 . .
C25 B10 B11 58.48(9) . .
B3 B10 B4 60.70(9) . .
B3 B10 B9 59.76(9) . .
B3 B10 H10 122.0 . .
B3 B10 B11 108.51(11) . .
B4 B10 B9 108.06(11) . .
B4 B10 H10 122.4 . .
B4 B10 B11 59.77(9) . .
B9 B10 H10 121.6 . .
B9 B10 B11 107.94(11) . .
B11 B10 H10 121.4 . .
C25 B11 B4 104.30(11) . .
C25 B11 B5 104.06(11) . .
C25 B11 B7 58.50(9) . .
C25 B11 B10 58.49(9) . .
C25 B11 H11 125.3 . .
B4 B11 B5 60.56(9) . .
B4 B11 B7 108.25(11) . .
B4 B11 B10 59.90(9) . .
B4 B11 H11 122.2 . .
B5 B11 B7 59.69(9) . .
B5 B11 B10 108.17(11) . .
B5 B11 H11 122.4 . .
B7 B11 H11 121.5 . .
B10 B11 B7 107.96(11) . .
B10 B11 H11 121.5 . .

loop_
_geom_bond_atom_site_label_1
_geom_bond_atom_site_label_2
_geom_bond_distance
_geom_bond_site_symmetry_2
Cl1 B1 1.7870(15) .
Cl2 B2 1.7828(16) .
Cl3 B3 1.7936(15) .
Cl4 B4 1.7966(15) .
Cl5 B5 1.7935(15) .
Cl6 B6 1.7912(15) .
N1 C1 1.4935(16) .
N1 C1 1.4935(16) 4_656
N1 C12 1.4982(15) .
N1 C12 1.4982(16) 4_656
N2 C13 1.4925(15) .
N2 C13 1.4926(15) 4_655
N2 C24 1.4974(15) .
N2 C24 1.4974(15) 4_655
C1 C2 1.368(2) .
C1 C6 1.3869(18) .
C2 H2 0.9500 .
C2 C3 1.390(2) .
C3 H3 0.9500 .
C3 C4 1.389(2) .
C4 H4 0.9500 .
C4 C5 1.379(2) .
C5 H5 0.9500 .
C5 C6 1.3894(19) .
C6 C7 1.459(2) .
C7 C8 1.3906(19) .
C7 C12 1.3848(19) .
C8 H8A 0.9500 .
C8 C9 1.377(2) .
C9 H9A 0.9500 .
C9 C10 1.391(3) .
C10 H10A 0.9500 .
C10 C11 1.393(2) .
C11 H11A 0.9500 .
C11 C12 1.372(2) .
C13 C14 1.3769(19) .
C13 C18 1.3839(18) .
C14 H14 0.9500 .
C14 C15 1.392(2) .
C15 H15 0.9500 .
C15 C16 1.388(2) .
C16 H16 0.9500 .
C16 C17 1.384(2) .
C17 H17 0.9500 .
C17 C18 1.3891(19) .
C18 C19 1.4645(19) .
C19 C20 1.3921(19) .
C19 C24 1.3807(18) .
C20 H20 0.9500 .
C20 C21 1.386(2) .
C21 H21 0.9500 .
C21 C22 1.388(2) .
C22 H22 0.9500 .
C22 C23 1.392(2) .
C23 H23 0.9500 .
C23 C24 1.3743(19) .
C25 H25 0.9400 .
C25 B7 1.703(2) .
C25 B8 1.695(2) .
C25 B9 1.701(2) .
C25 B10 1.701(2) .
C25 B11 1.701(2) .
B1 B2 1.789(2) .
B1 B5 1.788(2) .
B1 B6 1.788(2) .
B1 B7 1.776(2) .
B1 B8 1.770(2) .
B2 B3 1.790(2) .
B2 B6 1.789(2) .
B2 B8 1.773(2) .
B2 B9 1.763(2) .
B3 B4 1.790(2) .
B3 B6 1.787(2) .
B3 B9 1.765(2) .
B3 B10 1.771(2) .
B4 B5 1.786(2) .
B4 B6 1.786(2) .
B4 B10 1.771(2) .
B4 B11 1.769(2) .
B5 B6 1.787(2) .
B5 B7 1.769(2) .
B5 B11 1.773(2) .
B7 H7 1.1200 .
B7 B8 1.777(2) .
B7 B11 1.782(2) .
B8 H8 1.1200 .
B8 B9 1.767(2) .
B9 H9 1.1200 .
B9 B10 1.772(2) .
B10 H10 1.1200 .
B10 B11 1.779(2) .
B11 H11 1.1200 .

loop_
_geom_torsion_atom_site_label_1
_geom_torsion_atom_site_label_2
_geom_torsion_atom_site_label_3
_geom_torsion_atom_site_label_4
_geom_torsion
_geom_torsion_site_symmetry_1
Cl1 B1 B2 Cl2 -1.14(17) .
Cl1 B1 B2 B3 147.96(10) .
Cl1 B1 B2 B6 110.69(12) .
Cl1 B1 B2 B8 -111.80(12) .
Cl1 B1 B2 B9 -149.16(10) .
Cl1 B1 B5 Cl5 0.54(17) .
Cl1 B1 B5 B4 -147.53(10) .
Cl1 B1 B5 B6 -110.20(12) .
Cl1 B1 B5 B7 111.64(12) .
Cl1 B1 B5 B11 149.43(10) .
Cl1 B1 B6 Cl6 0.78(16) .
Cl1 B1 B6 B2 -110.12(12) .
Cl1 B1 B6 B3 -147.49(10) .
Cl1 B1 B6 B4 148.94(10) .
Cl1 B1 B6 B5 111.65(12) .
Cl1 B1 B7 C25 150.57(10) .
Cl1 B1 B7 B5 -110.94(12) .
Cl1 B1 B7 B8 111.35(13) .
Cl1 B1 B7 B11 -148.54(11) .
Cl1 B1 B8 C25 -151.48(10) .
Cl1 B1 B8 B2 109.62(12) .
Cl1 B1 B8 B7 -111.89(12) .
Cl1 B1 B8 B9 147.02(11) .
Cl2 B2 B3 Cl3 -0.35(17) .
Cl2 B2 B3 B4 149.10(10) .
Cl2 B2 B3 B6 111.71(12) .
Cl2 B2 B3 B9 -110.72(12) .
Cl2 B2 B3 B10 -147.90(10) .
Cl2 B2 B6 Cl6 0.58(16) .
Cl2 B2 B6 B1 110.72(12) .
Cl2 B2 B6 B3 -111.01(12) .
Cl2 B2 B6 B4 -148.52(10) .
Cl2 B2 B6 B5 148.07(10) .
Cl2 B2 B8 C25 150.35(10) .
Cl2 B2 B8 B1 -110.86(12) .
Cl2 B2 B8 B7 -148.21(10) .
Cl2 B2 B8 B9 111.04(12) .
Cl2 B2 B9 C25 -149.99(10) .
Cl2 B2 B9 B3 111.10(12) .
Cl2 B2 B9 B8 -110.83(12) .
Cl2 B2 B9 B10 148.57(10) .
Cl3 B3 B4 Cl4 0.47(17) .
Cl3 B3 B4 B5 149.11(10) .
Cl3 B3 B4 B6 111.77(12) .
Cl3 B3 B4 B10 -110.25(12) .
Cl3 B3 B4 B11 -147.59(10) .
Cl3 B3 B6 Cl6 0.04(16) .
Cl3 B3 B6 B1 147.87(10) .
Cl3 B3 B6 B2 110.53(12) .
Cl3 B3 B6 B4 -111.36(12) .
Cl3 B3 B6 B5 -148.67(10) .
Cl3 B3 B9 C25 150.17(10) .
Cl3 B3 B9 B2 -110.74(12) .
Cl3 B3 B9 B8 -148.60(11) .
Cl3 B3 B9 B10 110.82(12) .
Cl3 B3 B10 C25 -150.02(10) .
Cl3 B3 B10 B4 111.65(12) .
Cl3 B3 B10 B9 -110.74(12) .
Cl3 B3 B10 B11 148.85(10) .
Cl4 B4 B5 Cl5 1.25(17) .
Cl4 B4 B5 B1 149.07(10) .
Cl4 B4 B5 B6 111.73(12) .
Cl4 B4 B5 B7 -147.56(11) .
Cl4 B4 B5 B11 -110.08(12) .
Cl4 B4 B6 Cl6 0.16(16) .
Cl4 B4 B6 B1 -147.55(10) .
Cl4 B4 B6 B2 148.99(10) .
Cl4 B4 B6 B3 111.49(12) .
Cl4 B4 B6 B5 -110.24(12) .
Cl4 B4 B10 C25 149.59(10) .
Cl4 B4 B10 B3 -111.49(12) .
Cl4 B4 B10 B9 -149.26(10) .
Cl4 B4 B10 B11 110.08(12) .
Cl4 B4 B11 C25 -151.08(10) .
Cl4 B4 B11 B5 110.64(12) .
Cl4 B4 B11 B7 147.85(10) .
Cl4 B4 B11 B10 -111.54(12) .
Cl5 B5 B6 Cl6 -0.33(16) .
Cl5 B5 B6 B1 -110.48(12) .
Cl5 B5 B6 B2 -147.83(10) .
Cl5 B5 B6 B3 148.64(10) .
Cl5 B5 B6 B4 111.26(12) .
Cl5 B5 B7 C25 -151.32(11) .
Cl5 B5 B7 B1 110.30(12) .
Cl5 B5 B7 B8 147.97(11) .
Cl5 B5 B7 B11 -111.75(12) .
Cl5 B5 B11 C25 150.55(10) .
Cl5 B5 B11 B4 -110.76(12) .
Cl5 B5 B11 B7 110.94(12) .
Cl5 B5 B11 B10 -148.45(11) .
N1 C1 C2 C3 176.99(13) .
N1 C1 C6 C5 -178.36(12) .
N1 C1 C6 C7 -1.13(15) .
N2 C13 C14 C15 177.69(12) .
N2 C13 C18 C17 -178.08(11) .
N2 C13 C18 C19 -1.06(14) .
C1 N1 C1 C2 -50.76(12) 4_656
C1 N1 C1 C6 127.09(12) 4_656
C1 N1 C12 C7 -128.50(12) 4_656
C1 N1 C12 C7 -4.59(14) .
C1 N1 C12 C11 178.08(14) .
C1 N1 C12 C11 54.17(19) 4_656
C1 C2 C3 C4 0.9(2) .
C1 C6 C7 C8 178.72(15) .
C1 C6 C7 C12 -1.89(16) .
C2 C1 C6 C5 -0.5(2) .
C2 C1 C6 C7 176.73(13) .
C2 C3 C4 C5 -0.1(3) .
C3 C4 C5 C6 -0.9(2) .
C4 C5 C6 C1 1.2(2) .
C4 C5 C6 C7 -175.17(14) .
C5 C6 C7 C8 -4.6(3) .
C5 C6 C7 C12 174.75(15) .
C6 C1 C2 C3 -0.5(2) .
C6 C7 C8 C9 179.06(15) .
C6 C7 C12 N1 4.13(15) .
C6 C7 C12 C11 -178.55(14) .
C7 C8 C9 C10 -0.9(2) .
C8 C7 C12 N1 -176.38(12) .
C8 C7 C12 C11 1.0(2) .
C8 C9 C10 C11 1.5(3) .
C9 C10 C11 C12 -0.9(2) .
C10 C11 C12 N1 176.56(14) .
C10 C11 C12 C7 -0.4(2) .
C12 N1 C1 C2 67.00(18) 4_656
C12 N1 C1 C2 -174.44(13) .
C12 N1 C1 C6 -115.15(12) 4_656
C12 N1 C1 C6 3.42(14) .
C12 N1 C12 C7 116.76(12) 4_656
C12 N1 C12 C11 -60.57(13) 4_656
C12 C7 C8 C9 -0.3(2) .
C13 N2 C13 C14 -50.74(11) 4_655
C13 N2 C13 C18 127.54(11) 4_655
C13 N2 C24 C19 -128.93(11) 4_655
C13 N2 C24 C19 -4.47(13) .
C13 N2 C24 C23 178.91(12) .
C13 N2 C24 C23 54.46(17) 4_655
C13 C14 C15 C16 -0.1(2) .
C13 C18 C19 C20 178.66(14) .
C13 C18 C19 C24 -1.88(15) .
C14 C13 C18 C17 0.2(2) .
C14 C13 C18 C19 177.23(12) .
C14 C15 C16 C17 0.7(2) .
C15 C16 C17 C18 -0.8(2) .
C16 C17 C18 C13 0.35(19) .
C16 C17 C18 C19 -175.77(14) .
C17 C18 C19 C20 -4.9(3) .
C17 C18 C19 C24 174.53(14) .
C18 C13 C14 C15 -0.3(2) .
C18 C19 C20 C21 179.68(14) .
C18 C19 C24 N2 4.03(14) .
C18 C19 C24 C23 -179.40(13) .
C19 C20 C21 C22 -0.6(2) .
C20 C19 C24 N2 -176.41(11) .
C20 C19 C24 C23 0.2(2) .
C20 C21 C22 C23 0.4(2) .
C21 C22 C23 C24 0.0(2) .
C22 C23 C24 N2 175.81(12) .
C22 C23 C24 C19 -0.3(2) .
C24 N2 C13 C14 67.57(17) 4_655
C24 N2 C13 C14 -174.98(12) .
C24 N2 C13 C18 -114.15(11) 4_655
C24 N2 C13 C18 3.30(13) .
C24 N2 C24 C19 116.72(11) 4_655
C24 N2 C24 C23 -59.89(11) 4_655
C24 C19 C20 C21 0.25(19) .
C25 B7 B8 B1 -133.82(11) .
C25 B7 B8 B2 -96.23(12) .
C25 B7 B8 B9 -32.88(11) .
C25 B7 B11 B4 95.91(12) .
C25 B7 B11 B5 133.50(11) .
C25 B7 B11 B10 32.54(11) .
C25 B8 B9 B2 -134.27(11) .
C25 B8 B9 B3 -96.12(12) .
C25 B8 B9 B10 -32.34(11) .
C25 B9 B10 B3 -134.12(11) .
C25 B9 B10 B4 -95.92(11) .
C25 B9 B10 B11 -32.73(10) .
C25 B10 B11 B4 -133.65(11) .
C25 B10 B11 B5 -95.67(12) .
C25 B10 B11 B7 -32.54(11) .
B1 B2 B3 Cl3 -149.35(10) .
B1 B2 B3 B4 0.10(14) .
B1 B2 B3 B6 -37.29(10) .
B1 B2 B3 B9 100.28(12) .
B1 B2 B3 B10 63.10(13) .
B1 B2 B6 Cl6 -110.15(11) .
B1 B2 B6 B3 138.27(11) .
B1 B2 B6 B4 100.75(11) .
B1 B2 B6 B5 37.34(10) .
B1 B2 B8 C25 -98.79(11) .
B1 B2 B8 B7 -37.35(10) .
B1 B2 B8 B9 -138.10(11) .
B1 B2 B9 C25 -1.98(14) .
B1 B2 B9 B3 -100.88(11) .
B1 B2 B9 B8 37.19(10) .
B1 B2 B9 B10 -63.42(13) .
B1 B5 B6 Cl6 110.15(11) .
B1 B5 B6 B2 -37.35(10) .
B1 B5 B6 B3 -100.89(11) .
B1 B5 B6 B4 -138.26(11) .
B1 B5 B7 C25 98.39(11) .
B1 B5 B7 B8 37.67(10) .
B1 B5 B7 B11 137.95(11) .
B1 B5 B11 C25 2.04(13) .
B1 B5 B11 B4 100.72(11) .
B1 B5 B11 B7 -37.57(10) .
B1 B5 B11 B10 63.04(13) .
B1 B7 B8 C25 133.82(11) .
B1 B7 B8 B2 37.59(10) .
B1 B7 B8 B9 100.94(12) .
B1 B7 B11 C25 -95.61(12) .
B1 B7 B11 B4 0.29(14) .
B1 B7 B11 B5 37.89(10) .
B1 B7 B11 B10 -63.08(14) .
B1 B8 B9 C25 96.47(12) .
B1 B8 B9 B2 -37.80(10) .
B1 B8 B9 B3 0.36(15) .
B1 B8 B9 B10 64.13(14) .
B2 B1 B5 Cl5 148.09(10) .
B2 B1 B5 B4 0.02(15) .
B2 B1 B5 B6 37.35(10) .
B2 B1 B5 B7 -100.80(12) .
B2 B1 B5 B11 -63.02(13) .
B2 B1 B6 Cl6 110.90(11) .
B2 B1 B6 B3 -37.37(10) .
B2 B1 B6 B4 -100.93(11) .
B2 B1 B6 B5 -138.23(11) .
B2 B1 B7 C25 2.18(14) .
B2 B1 B7 B5 100.68(11) .
B2 B1 B7 B8 -37.04(10) .
B2 B1 B7 B11 63.07(13) .
B2 B1 B8 C25 98.89(11) .
B2 B1 B8 B7 138.48(11) .
B2 B1 B8 B9 37.40(10) .
B2 B3 B4 Cl4 -148.73(10) .
B2 B3 B4 B5 -0.08(14) .
B2 B3 B4 B6 -37.42(10) .
B2 B3 B4 B10 100.56(12) .
B2 B3 B4 B11 63.22(13) .
B2 B3 B6 Cl6 -110.49(12) .
B2 B3 B6 B1 37.34(10) .
B2 B3 B6 B4 138.11(11) .
B2 B3 B6 B5 100.80(11) .
B2 B3 B9 C25 -99.09(11) .
B2 B3 B9 B8 -37.86(10) .
B2 B3 B9 B10 -138.44(11) .
B2 B3 B10 C25 -2.40(13) .
B2 B3 B10 B4 -100.73(11) .
B2 B3 B10 B9 36.88(10) .
B2 B3 B10 B11 -63.53(13) .
B2 B8 B9 C25 134.27(11) .
B2 B8 B9 B3 38.16(10) .
B2 B8 B9 B10 101.93(12) .
B2 B9 B10 C25 96.27(12) .
B2 B9 B10 B3 -37.85(10) .
B2 B9 B10 B4 0.36(15) .
B2 B9 B10 B11 63.55(14) .
B3 B2 B6 Cl6 111.58(11) .
B3 B2 B6 B1 -138.27(11) .
B3 B2 B6 B4 -37.51(10) .
B3 B2 B6 B5 -100.93(11) .
B3 B2 B8 C25 2.12(13) .
B3 B2 B8 B1 100.91(11) .
B3 B2 B8 B7 63.57(13) .
B3 B2 B8 B9 -37.18(10) .
B3 B2 B9 C25 98.91(11) .
B3 B2 B9 B8 138.07(11) .
B3 B2 B9 B10 37.46(10) .
B3 B4 B5 Cl5 -147.78(11) .
B3 B4 B5 B1 0.04(14) .
B3 B4 B5 B6 -37.31(10) .
B3 B4 B5 B7 63.40(13) .
B3 B4 B5 B11 100.88(12) .
B3 B4 B6 Cl6 -111.33(11) .
B3 B4 B6 B1 100.96(11) .
B3 B4 B6 B2 37.50(10) .
B3 B4 B6 B5 138.27(11) .
B3 B4 B10 C25 -98.92(11) .
B3 B4 B10 B9 -37.78(10) .
B3 B4 B10 B11 -138.43(11) .
B3 B4 B11 C25 -2.50(13) .
B3 B4 B11 B5 -100.78(11) .
B3 B4 B11 B7 -63.57(13) .
B3 B4 B11 B10 37.04(10) .
B3 B9 B10 C25 134.12(11) .
B3 B9 B10 B4 38.20(10) .
B3 B9 B10 B11 101.39(12) .
B3 B10 B11 C25 96.04(12) .
B3 B10 B11 B4 -37.60(10) .
B3 B10 B11 B5 0.38(15) .
B3 B10 B11 B7 63.51(14) .
B4 B3 B6 Cl6 111.39(11) .
B4 B3 B6 B1 -100.77(11) .
B4 B3 B6 B2 -138.11(11) .
B4 B3 B6 B5 -37.31(10) .
B4 B3 B9 C25 1.75(14) .
B4 B3 B9 B2 100.84(11) .
B4 B3 B9 B8 62.98(14) .
B4 B3 B9 B10 -37.60(10) .
B4 B3 B10 C25 98.33(11) .
B4 B3 B10 B9 137.61(11) .
B4 B3 B10 B11 37.19(10) .
B4 B5 B6 Cl6 -111.59(11) .
B4 B5 B6 B1 138.26(11) .
B4 B5 B6 B2 100.91(11) .
B4 B5 B6 B3 37.38(10) .
B4 B5 B7 C25 -2.45(14) .
B4 B5 B7 B1 -100.83(11) .
B4 B5 B7 B8 -63.16(13) .
B4 B5 B7 B11 37.12(10) .
B4 B5 B11 C25 -98.69(11) .
B4 B5 B11 B7 -138.29(11) .
B4 B5 B11 B10 -37.69(10) .
B4 B10 B11 C25 133.65(11) .
B4 B10 B11 B5 37.98(10) .
B4 B10 B11 B7 101.11(12) .
B5 B1 B2 Cl2 -149.17(10) .
B5 B1 B2 B3 -0.07(15) .
B5 B1 B2 B6 -37.34(10) .
B5 B1 B2 B8 100.16(12) .
B5 B1 B2 B9 62.81(13) .
B5 B1 B6 Cl6 -110.87(11) .
B5 B1 B6 B2 138.23(11) .
B5 B1 B6 B3 100.86(11) .
B5 B1 B6 B4 37.29(10) .
B5 B1 B7 C25 -98.50(11) .
B5 B1 B7 B8 -137.72(11) .
B5 B1 B7 B11 -37.60(10) .
B5 B1 B8 C25 -2.15(14) .
B5 B1 B8 B2 -101.04(11) .
B5 B1 B8 B7 37.44(10) .
B5 B1 B8 B9 -63.64(13) .
B5 B4 B6 Cl6 110.40(11) .
B5 B4 B6 B1 -37.31(10) .
B5 B4 B6 B2 -100.77(11) .
B5 B4 B6 B3 -138.27(11) .
B5 B4 B10 C25 1.91(14) .
B5 B4 B10 B3 100.83(11) .
B5 B4 B10 B9 63.05(13) .
B5 B4 B10 B11 -37.60(10) .
B5 B4 B11 C25 98.28(11) .
B5 B4 B11 B7 37.21(10) .
B5 B4 B11 B10 137.82(11) .
B5 B7 B8 C25 95.79(12) .
B5 B7 B8 B1 -38.03(10) .
B5 B7 B8 B2 -0.44(15) .
B5 B7 B8 B9 62.91(14) .
B5 B7 B11 C25 -133.50(11) .
B5 B7 B11 B4 -37.60(10) .
B5 B7 B11 B10 -100.97(12) .
B6 B1 B2 Cl2 -111.83(12) .
B6 B1 B2 B3 37.27(10) .
B6 B1 B2 B8 137.50(11) .
B6 B1 B2 B9 100.15(11) .
B6 B1 B5 Cl5 110.74(12) .
B6 B1 B5 B4 -37.33(10) .
B6 B1 B5 B7 -138.15(11) .
B6 B1 B5 B11 -100.37(11) .
B6 B1 B7 C25 -61.20(13) .
B6 B1 B7 B5 37.30(9) .
B6 B1 B7 B8 -100.42(11) .
B6 B1 B7 B11 -0.30(14) .
B6 B1 B8 C25 61.06(13) .
B6 B1 B8 B2 -37.83(10) .
B6 B1 B8 B7 100.65(11) .
B6 B1 B8 B9 -0.43(14) .
B6 B2 B3 Cl3 -112.06(12) .
B6 B2 B3 B4 37.39(10) .
B6 B2 B3 B9 137.57(11) .
B6 B2 B3 B10 100.39(11) .
B6 B2 B8 C25 -61.00(13) .
B6 B2 B8 B1 37.79(10) .
B6 B2 B8 B7 0.44(14) .
B6 B2 B8 B9 -100.31(11) .
B6 B2 B9 C25 61.22(13) .
B6 B2 B9 B3 -37.69(10) .
B6 B2 B9 B8 100.38(11) .
B6 B2 B9 B10 -0.23(14) .
B6 B3 B4 Cl4 -111.30(12) .
B6 B3 B4 B5 37.34(10) .
B6 B3 B4 B10 137.98(11) .
B6 B3 B4 B11 100.64(11) .
B6 B3 B9 C25 -61.36(13) .
B6 B3 B9 B2 37.72(10) .
B6 B3 B9 B8 -0.14(14) .
B6 B3 B9 B10 -100.72(11) .
B6 B3 B10 C25 60.92(13) .
B6 B3 B10 B4 -37.41(10) .
B6 B3 B10 B9 100.20(11) .
B6 B3 B10 B11 -0.22(14) .
B6 B4 B5 Cl5 -110.48(12) .
B6 B4 B5 B1 37.34(10) .
B6 B4 B5 B7 100.71(11) .
B6 B4 B5 B11 138.19(11) .
B6 B4 B10 C25 -61.48(13) .
B6 B4 B10 B3 37.44(10) .
B6 B4 B10 B9 -0.34(14) .
B6 B4 B10 B11 -101.00(11) .
B6 B4 B11 C25 60.90(12) .
B6 B4 B11 B5 -37.38(10) .
B6 B4 B11 B7 -0.17(14) .
B6 B4 B11 B10 100.44(11) .
B6 B5 B7 C25 60.98(13) .
B6 B5 B7 B1 -37.40(10) .
B6 B5 B7 B8 0.27(14) .
B6 B5 B7 B11 100.55(11) .
B6 B5 B11 C25 -61.39(13) .
B6 B5 B11 B4 37.30(10) .
B6 B5 B11 B7 -101.00(11) .
B6 B5 B11 B10 -0.39(14) .
B7 C25 B8 B1 40.28(10) .
B7 C25 B8 B2 103.20(12) .
B7 C25 B8 B9 142.96(12) .
B7 C25 B9 B2 3.66(15) .
B7 C25 B9 B3 67.00(14) .
B7 C25 B9 B8 -36.40(11) .
B7 C25 B9 B10 107.07(13) .
B7 C25 B10 B3 -66.66(14) .
B7 C25 B10 B4 -3.78(15) .
B7 C25 B10 B9 -106.51(13) .
B7 C25 B10 B11 36.38(12) .
B7 C25 B11 B4 -102.88(12) .
B7 C25 B11 B5 -40.20(10) .
B7 C25 B11 B10 -143.12(12) .
B7 B1 B2 Cl2 147.88(10) .
B7 B1 B2 B3 -63.02(13) .
B7 B1 B2 B6 -100.28(11) .
B7 B1 B2 B8 37.22(10) .
B7 B1 B2 B9 -0.13(14) .
B7 B1 B5 Cl5 -111.10(12) .
B7 B1 B5 B4 100.83(12) .
B7 B1 B5 B6 138.15(11) .
B7 B1 B5 B11 37.79(10) .
B7 B1 B6 Cl6 -147.96(10) .
B7 B1 B6 B2 101.13(12) .
B7 B1 B6 B3 63.77(13) .
B7 B1 B6 B4 0.20(13) .
B7 B1 B6 B5 -37.10(10) .
B7 B1 B8 C25 -39.59(10) .
B7 B1 B8 B2 -138.48(11) .
B7 B1 B8 B9 -101.09(12) .
B7 B5 B6 Cl6 147.50(10) .
B7 B5 B6 B1 37.35(10) .
B7 B5 B6 B2 0.00(13) .
B7 B5 B6 B3 -63.53(13) .
B7 B5 B6 B4 -100.91(11) .
B7 B5 B11 C25 39.61(10) .
B7 B5 B11 B4 138.29(11) .
B7 B5 B11 B10 100.61(12) .
B7 B8 B9 C25 32.84(11) .
B7 B8 B9 B2 -101.44(12) .
B7 B8 B9 B3 -63.28(15) .
B7 B8 B9 B10 0.49(15) .
B8 C25 B7 B1 -39.98(10) .
B8 C25 B7 B5 -102.64(12) .
B8 C25 B7 B11 -142.97(12) .
B8 C25 B9 B2 40.07(10) .
B8 C25 B9 B3 103.40(12) .
B8 C25 B9 B10 143.47(12) .
B8 C25 B10 B3 4.08(15) .
B8 C25 B10 B4 66.96(14) .
B8 C25 B10 B9 -35.77(11) .
B8 C25 B10 B11 107.11(13) .
B8 C25 B11 B4 -66.38(14) .
B8 C25 B11 B5 -3.70(15) .
B8 C25 B11 B7 36.50(12) .
B8 C25 B11 B10 -106.62(13) .
B8 B1 B2 Cl2 110.67(12) .
B8 B1 B2 B3 -100.24(12) .
B8 B1 B2 B6 -137.50(11) .
B8 B1 B2 B9 -37.35(10) .
B8 B1 B5 Cl5 -148.83(10) .
B8 B1 B5 B4 63.10(13) .
B8 B1 B5 B6 100.43(11) .
B8 B1 B5 B7 -37.73(10) .
B8 B1 B5 B11 0.06(14) .
B8 B1 B6 Cl6 148.62(10) .
B8 B1 B6 B2 37.72(10) .
B8 B1 B6 B3 0.35(14) .
B8 B1 B6 B4 -63.22(13) .
B8 B1 B6 B5 -100.51(12) .
B8 B1 B7 C25 39.22(10) .
B8 B1 B7 B5 137.72(11) .
B8 B1 B7 B11 100.12(12) .
B8 B2 B3 Cl3 147.73(10) .
B8 B2 B3 B4 -62.82(13) .
B8 B2 B3 B6 -100.21(11) .
B8 B2 B3 B9 37.36(10) .
B8 B2 B3 B10 0.18(13) .
B8 B2 B6 Cl6 -147.76(10) .
B8 B2 B6 B1 -37.61(10) .
B8 B2 B6 B3 100.66(12) .
B8 B2 B6 B4 63.14(13) .
B8 B2 B6 B5 -0.27(14) .
B8 B2 B9 C25 -39.16(10) .
B8 B2 B9 B3 -138.07(11) .
B8 B2 B9 B10 -100.61(12) .
B8 B7 B11 C25 -32.48(11) .
B8 B7 B11 B4 63.43(14) .
B8 B7 B11 B5 101.03(12) .
B8 B7 B11 B10 0.06(15) .
B8 B9 B10 C25 32.28(11) .
B8 B9 B10 B3 -101.84(12) .
B8 B9 B10 B4 -63.64(14) .
B8 B9 B10 B11 -0.45(15) .
B9 C25 B7 B1 -3.71(15) .
B9 C25 B7 B5 -66.37(14) .
B9 C25 B7 B8 36.27(12) .
B9 C25 B7 B11 -106.70(13) .
B9 C25 B8 B1 -102.68(11) .
B9 C25 B8 B2 -39.75(10) .
B9 C25 B8 B7 -142.96(12) .
B9 C25 B10 B3 39.85(10) .
B9 C25 B10 B4 102.73(12) .
B9 C25 B10 B11 142.89(12) .
B9 C25 B11 B4 3.91(15) .
B9 C25 B11 B5 66.59(14) .
B9 C25 B11 B7 106.79(13) .
B9 C25 B11 B10 -36.33(11) .
B9 B2 B3 Cl3 110.37(12) .
B9 B2 B3 B4 -100.18(12) .
B9 B2 B3 B6 -137.57(11) .
B9 B2 B3 B10 -37.18(10) .
B9 B2 B6 Cl6 149.11(10) .
B9 B2 B6 B1 -100.74(12) .
B9 B2 B6 B3 37.53(10) .
B9 B2 B6 B4 0.01(13) .
B9 B2 B6 B5 -63.40(13) .
B9 B2 B8 C25 39.31(10) .
B9 B2 B8 B1 138.10(11) .
B9 B2 B8 B7 100.75(12) .
B9 B3 B4 Cl4 148.53(11) .
B9 B3 B4 B5 -62.82(13) .
B9 B3 B4 B6 -100.16(11) .
B9 B3 B4 B10 37.82(10) .
B9 B3 B4 B11 0.48(14) .
B9 B3 B6 Cl6 -147.97(10) .
B9 B3 B6 B1 -0.13(14) .
B9 B3 B6 B2 -37.47(10) .
B9 B3 B6 B4 100.64(12) .
B9 B3 B6 B5 63.33(13) .
B9 B3 B10 C25 -39.28(10) .
B9 B3 B10 B4 -137.61(11) .
B9 B3 B10 B11 -100.41(12) .
B9 B10 B11 C25 32.78(11) .
B9 B10 B11 B4 -100.87(12) .
B9 B10 B11 B5 -62.89(14) .
B9 B10 B11 B7 0.24(15) .
B10 C25 B7 B1 66.64(14) .
B10 C25 B7 B5 3.99(15) .
B10 C25 B7 B8 106.63(13) .
B10 C25 B7 B11 -36.34(12) .
B10 C25 B8 B1 -66.90(14) .
B10 C25 B8 B2 -3.97(15) .
B10 C25 B8 B7 -107.17(13) .
B10 C25 B8 B9 35.78(11) .
B10 C25 B9 B2 -103.41(12) .
B10 C25 B9 B3 -40.07(10) .
B10 C25 B9 B8 -143.47(12) .
B10 C25 B11 B4 40.24(10) .
B10 C25 B11 B5 102.92(11) .
B10 C25 B11 B7 143.12(12) .
B10 B3 B4 Cl4 110.71(12) .
B10 B3 B4 B5 -100.64(12) .
B10 B3 B4 B6 -137.98(11) .
B10 B3 B4 B11 -37.34(10) .
B10 B3 B6 Cl6 148.68(10) .
B10 B3 B6 B1 -63.48(13) .
B10 B3 B6 B2 -100.82(12) .
B10 B3 B6 B4 37.29(10) .
B10 B3 B6 B5 -0.02(14) .
B10 B3 B9 C25 39.35(10) .
B10 B3 B9 B2 138.44(11) .
B10 B3 B9 B8 100.58(12) .
B10 B4 B5 Cl5 149.16(11) .
B10 B4 B5 B1 -63.02(13) .
B10 B4 B5 B6 -100.36(11) .
B10 B4 B5 B7 0.34(14) .
B10 B4 B5 B11 37.82(10) .
B10 B4 B6 Cl6 -148.63(10) .
B10 B4 B6 B1 63.67(12) .
B10 B4 B6 B2 0.20(13) .
B10 B4 B6 B3 -37.30(10) .
B10 B4 B6 B5 100.98(11) .
B10 B4 B11 C25 -39.54(10) .
B10 B4 B11 B5 -137.82(11) .
B10 B4 B11 B7 -100.61(12) .
B11 C25 B7 B1 102.99(12) .
B11 C25 B7 B5 40.33(10) .
B11 C25 B7 B8 142.97(12) .
B11 C25 B8 B1 3.76(15) .
B11 C25 B8 B2 66.69(14) .
B11 C25 B8 B7 -36.51(11) .
B11 C25 B8 B9 106.44(13) .
B11 C25 B9 B2 -66.97(14) .
B11 C25 B9 B3 -3.64(15) .
B11 C25 B9 B8 -107.04(13) .
B11 C25 B9 B10 36.43(11) .
B11 C25 B10 B3 -103.04(11) .
B11 C25 B10 B4 -40.16(10) .
B11 C25 B10 B9 -142.89(12) .
B11 B4 B5 Cl5 111.34(12) .
B11 B4 B5 B1 -100.84(12) .
B11 B4 B5 B6 -138.19(11) .
B11 B4 B5 B7 -37.48(10) .
B11 B4 B6 Cl6 147.69(10) .
B11 B4 B6 B1 -0.02(13) .
B11 B4 B6 B2 -63.48(12) .
B11 B4 B6 B3 -100.98(11) .
B11 B4 B6 B5 37.29(10) .
B11 B4 B10 C25 39.51(10) .
B11 B4 B10 B3 138.43(11) .
B11 B4 B10 B9 100.65(12) .
B11 B5 B6 Cl6 -148.71(10) .
B11 B5 B6 B1 101.14(11) .
B11 B5 B6 B2 63.79(13) .
B11 B5 B6 B3 0.25(14) .
B11 B5 B6 B4 -37.12(10) .
B11 B5 B7 C25 -39.57(10) .
B11 B5 B7 B1 -137.95(11) .
B11 B5 B7 B8 -100.28(12) .
B11 B7 B8 C25 32.54(11) .
B11 B7 B8 B1 -101.28(12) .
B11 B7 B8 B2 -63.69(14) .
B11 B7 B8 B9 -0.34(15) .
